data_7104142
loop_
_publ_author_name
'Carballares, Santiago'
'Craig, Donald'
'Hyland, Christopher J T'
'Lu, Pengfei'
'Mathie, Tanya'
'White, Andrew J P'

_publ_section_title
;
 Highly regioselective ring-opening of trisubstituted aziridines by
 sulfur-stabilised carbanions.
;
_journal_issue 4
_journal_name_full 'Chemical communications (Cambridge, England)'
_journal_page_first 451
_journal_page_last 453
_journal_paper_doi 10.1039/b815971h
_journal_volume 34
_journal_year 2009
_chemical_formula_moiety 'C34 H35 N O5 S2'
_chemical_formula_sum 'C34 H35 N O5 S2'
_chemical_formula_weight 601.75
_chemical_name_systematic
;
?
;
_space_group_IT_number 61
_symmetry_cell_setting orthorhombic
_symmetry_space_group_name_Hall '-P 2ac 2ab'
_symmetry_space_group_name_H-M 'P b c a'
_atom_sites_solution_hydrogens geom
_atom_sites_solution_primary direct
_atom_sites_solution_secondary difmap
_audit_creation_method SHELXL-97
_cell_angle_alpha 90
_cell_angle_beta 90
_cell_angle_gamma 90
_cell_formula_units_Z 8
_cell_length_a 16.4954(2)
_cell_length_b 13.9284(3)
_cell_length_c 26.6078(5)
_cell_measurement_reflns_used 27281
_cell_measurement_temperature 173(2)
_cell_measurement_theta_max 28.3807
_cell_measurement_theta_min 3.7013
_cell_volume 6113.26(19)
_computing_cell_refinement 'CrysAlis RED, Oxford Diffraction Ltd'
_computing_data_collection 'CrysAlis CCD, Oxford Diffraction Ltd'
_computing_data_reduction 'CrysAlis RED, Oxford Diffraction Ltd'
_computing_molecular_graphics 'Bruker SHELXTL'
_computing_publication_material 'Bruker SHELXTL'
_computing_structure_refinement 'SHELXL-97 (Sheldrick, 1997)'
_computing_structure_solution 'SHELXS-97 (Sheldrick, 1990)'
_diffrn_ambient_temperature 173(2)
_diffrn_detector_area_resol_mean 15.9863
_diffrn_measured_fraction_theta_full 0.980
_diffrn_measured_fraction_theta_max 0.930
_diffrn_measurement_device_type 'OD Xcalibur 3'
_diffrn_measurement_method 'omega scans'
_diffrn_radiation_monochromator graphite
_diffrn_radiation_source 'Enhance (Mo) X-ray Source'
_diffrn_radiation_type MoK\a
_diffrn_radiation_wavelength 0.71073
_diffrn_reflns_av_R_equivalents 0.0495
_diffrn_reflns_av_sigmaI/netI 0.0278
_diffrn_reflns_limit_h_max 21
_diffrn_reflns_limit_h_min -21
_diffrn_reflns_limit_k_max 17
_diffrn_reflns_limit_k_min -17
_diffrn_reflns_limit_l_max 35
_diffrn_reflns_limit_l_min -34
_diffrn_reflns_number 57080
_diffrn_reflns_theta_full 27.50
_diffrn_reflns_theta_max 28.43
_diffrn_reflns_theta_min 3.83
_diffrn_standards_number 0
_exptl_absorpt_coefficient_mu 0.217
_exptl_absorpt_correction_T_max 1.00000
_exptl_absorpt_correction_T_min 0.82041
_exptl_absorpt_correction_type multi-scan
_exptl_absorpt_process_details
;
CrysAlis RED, Oxford Diffraction Ltd.,
Version 1.171.32.5 (release 08-05-2007 CrysAlis171 .NET)
(compiled May 8 2007,13:10:02)
Empirical absorption correction using spherical harmonics,
implemented in SCALE3 ABSPACK scaling algorithm.
;
_exptl_crystal_colour Colourless
_exptl_crystal_density_diffrn 1.308
_exptl_crystal_density_method 'not measured'
_exptl_crystal_description tablets
_exptl_crystal_F_000 2544
_exptl_crystal_size_max 0.39
_exptl_crystal_size_mid 0.29
_exptl_crystal_size_min 0.15
_refine_diff_density_max 0.713
_refine_diff_density_min -0.475
_refine_diff_density_rms 0.063
_refine_ls_extinction_method none
_refine_ls_goodness_of_fit_ref 1.233
_refine_ls_hydrogen_treatment mixed
_refine_ls_matrix_type full
_refine_ls_number_parameters 394
_refine_ls_number_reflns 7155
_refine_ls_number_restraints 22
_refine_ls_restrained_S_all 1.234
_refine_ls_R_factor_all 0.0840
_refine_ls_R_factor_gt 0.0670
_refine_ls_shift/su_max 0.000
_refine_ls_shift/su_mean 0.000
_refine_ls_structure_factor_coef Fsqd
_refine_ls_weighting_details 'calc w=1/[\s^2^(Fo^2^)+(0.0179P)^2^+12.2429P] where P=(Fo^2^+2Fc^2^)/3'
_refine_ls_weighting_scheme calc
_refine_ls_wR_factor_gt 0.1414
_refine_ls_wR_factor_ref 0.1469
_reflns_number_gt 5780
_reflns_number_total 7155
_reflns_threshold_expression >2sigma(I)
_cod_data_source_file b815971h.txt
_cod_data_source_block Compound_5c
_cod_depositor_comments
;
The following automatic conversions were performed:
'_symmetry_cell_setting' value 'Orthorhombic' changed to 'orthorhombic'
according to '/home/saulius/struct/CIF-dictionaries/cif_core.dic'
dictionary named 'cif_core.dic' version 2.4.1 from 2010-06-29.

Automatic conversion script
Id: cif_fix_enum 1527 2010-12-29 10:47:43Z saulius 
;
_cod_original_sg_symbol_H-M Pbca
_cod_database_code 7104142

loop_
_symmetry_equiv_pos_as_xyz
'x, y, z'
'-x+1/2, -y, z+1/2'
'-x, y+1/2, -z+1/2'
'x+1/2, -y+1/2, -z'
'-x, -y, -z'
'x-1/2, y, -z-1/2'
'x, -y-1/2, z-1/2'
'-x-1/2, y-1/2, z'

loop_
_atom_site_label
_atom_site_type_symbol
_atom_site_fract_x
_atom_site_fract_y
_atom_site_fract_z
_atom_site_U_iso_or_equiv
_atom_site_adp_type
_atom_site_occupancy
_atom_site_symmetry_multiplicity
_atom_site_calc_flag
_atom_site_refinement_flags
_atom_site_disorder_assembly
_atom_site_disorder_group
C1 C 0.1271(9) 0.7795(8) 0.3905(3) 0.052(3) Uani 0.79(4) 1 d PDU A 1
H1A H 0.1724 0.8208 0.3947 0.063 Uiso 0.79(4) 1 calc PR A 1
H1B H 0.0796 0.8023 0.3742 0.063 Uiso 0.79(4) 1 calc PR A 1
C2 C 0.1302(4) 0.6899(7) 0.4072(3) 0.0387(14) Uani 0.79(4) 1 d PDU A 1
H2A H 0.0843 0.6499 0.4026 0.046 Uiso 0.79(4) 1 calc PR A 1
C1' C 0.1020(17) 0.751(2) 0.3859(9) 0.048(6) Uiso 0.21(4) 1 d PDU A 2
H1'A H 0.1360 0.8064 0.3882 0.058 Uiso 0.21(4) 1 calc PR A 2
H1'B H 0.0511 0.7559 0.3693 0.058 Uiso 0.21(4) 1 calc PR A 2
C2' C 0.1255(13) 0.669(2) 0.4058(16) 0.039(4) Uiso 0.21(4) 1 d PDU A 2
H2'A H 0.0891 0.6165 0.4024 0.047 Uiso 0.21(4) 1 calc PR A 2
C3 C 0.20324(17) 0.6492(2) 0.43317(11) 0.0272(6) Uani 1 1 d D . .
H3A H 0.2448 0.7014 0.4340 0.033 Uiso 0.79(4) 1 calc PR A 1
H3B H 0.2396 0.7029 0.4324 0.033 Uiso 0.21(4) 1 d PR A 2
C4 C 0.18365(16) 0.62429(19) 0.48845(11) 0.0240(5) Uani 1 1 d . A .
H4A H 0.2331 0.5965 0.5046 0.029 Uiso 1 1 calc R . .
C5 C 0.15933(18) 0.7147(2) 0.51660(11) 0.0301(6) Uani 1 1 d . . .
H5A H 0.1998 0.7652 0.5089 0.036 Uiso 1 1 calc R A .
H5B H 0.1066 0.7367 0.5030 0.036 Uiso 1 1 calc R . .
C6 C 0.24206(16) 0.5639(2) 0.40412(11) 0.0264(6) Uani 1 1 d . A .
H6A H 0.2329 0.5041 0.4241 0.032 Uiso 1 1 calc R . .
S7 S 0.35068(4) 0.58182(6) 0.39828(3) 0.03024(17) Uani 1 1 d . . .
O8 O 0.38425(14) 0.49964(18) 0.37367(9) 0.0432(6) Uani 1 1 d . A .
O9 O 0.36531(14) 0.67503(17) 0.37691(9) 0.0399(5) Uani 1 1 d . A .
C10 C 0.38306(16) 0.5822(2) 0.46141(11) 0.0281(6) Uani 1 1 d . A .
C11 C 0.40234(17) 0.6678(2) 0.48502(12) 0.0315(6) Uani 1 1 d . . .
H11A H 0.3996 0.7267 0.4671 0.038 Uiso 1 1 calc R A .
C12 C 0.42560(19) 0.6665(2) 0.53498(13) 0.0385(7) Uani 1 1 d . A .
H12A H 0.4397 0.7246 0.5515 0.046 Uiso 1 1 calc R . .
C13 C 0.4282(2) 0.5805(3) 0.56072(13) 0.0414(8) Uani 1 1 d . . .
H13A H 0.4439 0.5799 0.5951 0.050 Uiso 1 1 calc R A .
C14 C 0.40815(18) 0.4949(2) 0.53711(13) 0.0380(7) Uani 1 1 d . A .
H14A H 0.4094 0.4363 0.5554 0.046 Uiso 1 1 calc R . .
C15 C 0.38644(17) 0.4951(2) 0.48702(12) 0.0318(6) Uani 1 1 d . . .
H15A H 0.3740 0.4367 0.4703 0.038 Uiso 1 1 calc R A .
C16 C 0.20867(18) 0.5480(2) 0.35269(11) 0.0325(6) Uani 1 1 d . . .
H16A H 0.2133 0.5982 0.3287 0.039 Uiso 1 1 calc R A .
C17 C 0.17268(18) 0.4667(2) 0.33898(12) 0.0321(7) Uani 1 1 d . A .
H17A H 0.1742 0.4153 0.3624 0.039 Uiso 1 1 calc R . .
C18 C 0.13076(19) 0.4483(2) 0.29126(12) 0.0359(7) Uani 1 1 d . . .
C19 C 0.0980(2) 0.3570(3) 0.28294(14) 0.0454(8) Uani 1 1 d . A .
H19A H 0.1067 0.3074 0.3068 0.054 Uiso 1 1 calc R . .
C20 C 0.0529(2) 0.3384(3) 0.24000(15) 0.0563(11) Uani 1 1 d . . .
H20A H 0.0314 0.2761 0.2343 0.068 Uiso 1 1 calc R A .
C21 C 0.0394(3) 0.4111(4) 0.20532(15) 0.0662(13) Uani 1 1 d . A .
H21A H 0.0065 0.3994 0.1766 0.079 Uiso 1 1 calc R . .
C22 C 0.0733(3) 0.4994(4) 0.21252(15) 0.0643(12) Uani 1 1 d . . .
H22A H 0.0665 0.5477 0.1877 0.077 Uiso 1 1 calc R A .
C23 C 0.1172(2) 0.5195(3) 0.25517(14) 0.0499(9) Uani 1 1 d . A .
H23A H 0.1384 0.5822 0.2602 0.060 Uiso 1 1 calc R . .
C24 C 0.15158(17) 0.70767(19) 0.57314(11) 0.0263(6) Uani 1 1 d . A .
C25 C 0.21496(17) 0.6762(2) 0.60301(12) 0.0319(6) Uani 1 1 d . . .
H25A H 0.2626 0.6523 0.5873 0.038 Uiso 1 1 calc R A .
C26 C 0.21124(19) 0.6782(2) 0.65502(12) 0.0349(7) Uani 1 1 d . A .
H26A H 0.2553 0.6550 0.6746 0.042 Uiso 1 1 calc R . .
C27 C 0.1422(2) 0.7145(2) 0.67821(12) 0.0355(7) Uani 1 1 d . . .
C28 C 0.07715(19) 0.7443(2) 0.64891(13) 0.0376(7) Uani 1 1 d . A .
H28A H 0.0291 0.7672 0.6645 0.045 Uiso 1 1 calc R . .
C29 C 0.08205(17) 0.7406(2) 0.59726(12) 0.0316(6) Uani 1 1 d . . .
H29A H 0.0370 0.7610 0.5777 0.038 Uiso 1 1 calc R A .
O30 O 0.13344(17) 0.7253(2) 0.72901(9) 0.0562(7) Uani 1 1 d . A .
C31 C 0.2006(3) 0.6987(4) 0.75983(15) 0.0667(13) Uani 1 1 d . . .
H31A H 0.2485 0.7356 0.7498 0.100 Uiso 1 1 calc R A .
H31B H 0.2115 0.6300 0.7557 0.100 Uiso 1 1 calc R . .
H31C H 0.1878 0.7122 0.7951 0.100 Uiso 1 1 calc R . .
N32 N 0.11774(13) 0.55267(16) 0.49040(9) 0.0234(5) Uani 1 1 d D . .
H32 H 0.0674(8) 0.578(2) 0.4914(12) 0.033(9) Uiso 1 1 d D . .
S33 S 0.12735(4) 0.44469(5) 0.51146(3) 0.02437(15) Uani 1 1 d . A .
O34 O 0.05235(11) 0.39787(14) 0.49843(8) 0.0304(5) Uani 1 1 d . . .
O35 O 0.20203(12) 0.40591(14) 0.49263(8) 0.0317(5) Uani 1 1 d . . .
C36 C 0.13349(17) 0.44605(19) 0.57723(11) 0.0261(6) Uani 1 1 d . . .
C37 C 0.20280(19) 0.4128(2) 0.60143(13) 0.0378(7) Uani 1 1 d . A .
H37A H 0.2483 0.3920 0.5825 0.045 Uiso 1 1 calc R . .
C38 C 0.2047(2) 0.4105(3) 0.65330(14) 0.0473(9) Uani 1 1 d . . .
H38A H 0.2518 0.3871 0.6698 0.057 Uiso 1 1 calc R A .
C39 C 0.1401(2) 0.4411(2) 0.68164(13) 0.0442(8) Uani 1 1 d . A .
C40 C 0.0717(2) 0.4765(3) 0.65706(13) 0.0408(8) Uani 1 1 d . . .
H40A H 0.0270 0.4986 0.6763 0.049 Uiso 1 1 calc R A .
C41 C 0.06791(18) 0.4802(2) 0.60528(12) 0.0343(7) Uani 1 1 d . A .
H41A H 0.0214 0.5056 0.5889 0.041 Uiso 1 1 calc R . .
C42 C 0.1427(3) 0.4369(3) 0.73840(15) 0.0666(12) Uani 1 1 d . . .
H42A H 0.1992 0.4384 0.7497 0.100 Uiso 1 1 calc R A .
H42B H 0.1169 0.3774 0.7499 0.100 Uiso 1 1 calc R . .
H42C H 0.1135 0.4922 0.7523 0.100 Uiso 1 1 calc R . .

loop_
_atom_site_aniso_label
_atom_site_aniso_U_11
_atom_site_aniso_U_22
_atom_site_aniso_U_33
_atom_site_aniso_U_23
_atom_site_aniso_U_13
_atom_site_aniso_U_12
C1 0.073(5) 0.041(4) 0.043(3) 0.010(2) 0.011(3) 0.029(4)
C2 0.044(3) 0.039(3) 0.033(2) 0.011(3) 0.0056(19) 0.021(2)
C3 0.0274(14) 0.0207(13) 0.0336(15) 0.0015(11) 0.0048(12) 0.0017(11)
C4 0.0208(12) 0.0215(13) 0.0296(14) 0.0003(11) 0.0007(11) -0.0015(10)
C5 0.0318(15) 0.0225(14) 0.0361(16) -0.0010(12) 0.0025(13) 0.0000(12)
C6 0.0256(13) 0.0253(14) 0.0282(14) 0.0002(11) 0.0028(11) 0.0000(11)
S7 0.0269(3) 0.0321(4) 0.0317(4) 0.0004(3) 0.0066(3) 0.0005(3)
O8 0.0385(12) 0.0478(14) 0.0432(13) -0.0114(11) 0.0107(10) 0.0099(11)
O9 0.0377(12) 0.0417(13) 0.0403(13) 0.0121(10) 0.0074(10) -0.0068(10)
C10 0.0193(12) 0.0307(15) 0.0344(15) 0.0013(12) 0.0041(11) 0.0002(11)
C11 0.0241(14) 0.0278(15) 0.0426(17) 0.0026(13) 0.0037(13) -0.0010(11)
C12 0.0321(16) 0.0378(18) 0.0455(19) -0.0057(15) -0.0053(14) -0.0025(14)
C13 0.0322(16) 0.054(2) 0.0381(18) 0.0031(16) -0.0054(14) 0.0046(15)
C14 0.0276(15) 0.0393(18) 0.0471(19) 0.0126(15) 0.0003(14) 0.0030(13)
C15 0.0221(14) 0.0266(14) 0.0466(18) 0.0033(13) 0.0027(13) -0.0015(11)
C16 0.0329(15) 0.0346(16) 0.0299(15) 0.0024(13) 0.0009(12) -0.0011(13)
C17 0.0315(15) 0.0318(16) 0.0331(16) 0.0035(13) -0.0012(12) -0.0033(12)
C18 0.0321(16) 0.0421(18) 0.0334(16) 0.0016(14) -0.0007(13) -0.0064(14)
C19 0.0428(19) 0.049(2) 0.045(2) -0.0006(16) -0.0020(16) -0.0114(16)
C20 0.057(2) 0.065(3) 0.047(2) -0.0032(19) -0.0075(18) -0.026(2)
C21 0.063(3) 0.098(4) 0.038(2) 0.004(2) -0.0137(19) -0.031(3)
C22 0.063(3) 0.087(3) 0.043(2) 0.020(2) -0.0163(19) -0.022(2)
C23 0.054(2) 0.054(2) 0.042(2) 0.0081(17) -0.0062(17) -0.0151(18)
C24 0.0262(13) 0.0176(12) 0.0350(15) -0.0038(11) 0.0017(12) -0.0048(11)
C25 0.0235(13) 0.0323(15) 0.0398(17) -0.0079(13) 0.0021(12) 0.0010(12)
C26 0.0301(15) 0.0353(17) 0.0393(18) -0.0040(14) -0.0039(13) 0.0024(13)
C27 0.0385(17) 0.0334(16) 0.0346(16) -0.0025(13) 0.0062(13) 0.0006(14)
C28 0.0309(15) 0.0340(17) 0.0479(19) -0.0007(14) 0.0118(14) 0.0041(14)
C29 0.0249(14) 0.0262(15) 0.0438(18) 0.0018(13) 0.0017(13) 0.0007(11)
O30 0.0594(17) 0.073(2) 0.0364(13) -0.0032(13) 0.0066(12) 0.0138(15)
C31 0.082(3) 0.080(3) 0.038(2) -0.005(2) -0.009(2) 0.016(3)
N32 0.0182(10) 0.0198(11) 0.0323(12) 0.0028(10) -0.0001(9) 0.0002(9)
S33 0.0199(3) 0.0192(3) 0.0340(4) 0.0011(3) 0.0019(3) 0.0007(2)
O34 0.0226(9) 0.0229(10) 0.0457(12) -0.0024(9) 0.0002(9) -0.0029(8)
O35 0.0241(10) 0.0271(10) 0.0439(12) 0.0024(9) 0.0065(9) 0.0049(8)
C36 0.0244(13) 0.0178(12) 0.0360(15) 0.0055(11) 0.0011(11) 0.0012(11)
C37 0.0334(16) 0.0346(17) 0.0453(18) 0.0000(15) -0.0015(14) 0.0128(13)
C38 0.054(2) 0.0405(19) 0.048(2) 0.0024(16) -0.0145(17) 0.0152(17)
C39 0.059(2) 0.0353(18) 0.0379(18) 0.0037(14) -0.0050(16) -0.0007(17)
C40 0.0417(18) 0.0425(19) 0.0381(18) 0.0007(15) 0.0092(15) -0.0021(15)
C41 0.0245(14) 0.0346(16) 0.0438(18) 0.0023(14) 0.0034(13) 0.0002(12)
C42 0.090(3) 0.066(3) 0.044(2) 0.005(2) -0.006(2) 0.005(3)

loop_
_atom_type_symbol
_atom_type_description
_atom_type_scat_dispersion_real
_atom_type_scat_dispersion_imag
_atom_type_scat_source
C C 0.0033 0.0016 'International Tables Vol C Tables 4.2.6.8 and 6.1.1.4'
H H 0.0000 0.0000 'International Tables Vol C Tables 4.2.6.8 and 6.1.1.4'
N N 0.0061 0.0033 'International Tables Vol C Tables 4.2.6.8 and 6.1.1.4'
O O 0.0106 0.0060 'International Tables Vol C Tables 4.2.6.8 and 6.1.1.4'
S S 0.1246 0.1234 'International Tables Vol C Tables 4.2.6.8 and 6.1.1.4'

loop_
_geom_angle_atom_site_label_1
_geom_angle_atom_site_label_2
_geom_angle_atom_site_label_3
_geom_angle
_geom_angle_site_symmetry_1
_geom_angle_site_symmetry_3
_geom_angle_publ_flag
C1 C2 C3 122.8(6) . . ?
C1' C2' C3 127.1(15) . . ?
C2 C3 C4 110.8(4) . . ?
C2' C3 C4 108.9(17) . . ?
C2 C3 C6 113.0(5) . . ?
C2' C3 C6 104.5(17) . . ?
C4 C3 C6 112.8(2) . . ?
N32 C4 C5 110.4(2) . . ?
N32 C4 C3 109.8(2) . . ?
C5 C4 C3 109.8(2) . . ?
C24 C5 C4 117.3(2) . . ?
C16 C6 C3 114.6(2) . . ?
C16 C6 S7 107.83(19) . . ?
C3 C6 S7 110.11(19) . . ?
O8 S7 O9 118.47(14) . . ?
O8 S7 C10 108.73(14) . . ?
O9 S7 C10 108.88(14) . . ?
O8 S7 C6 108.12(14) . . ?
O9 S7 C6 108.89(14) . . ?
C10 S7 C6 102.58(13) . . ?
C11 C10 C15 121.3(3) . . ?
C11 C10 S7 120.3(2) . . ?
C15 C10 S7 118.4(2) . . ?
C12 C11 C10 119.2(3) . . ?
C13 C12 C11 119.8(3) . . ?
C12 C13 C14 120.9(3) . . ?
C15 C14 C13 119.8(3) . . ?
C14 C15 C10 119.0(3) . . ?
C17 C16 C6 122.8(3) . . ?
C16 C17 C18 126.6(3) . . ?
C23 C18 C19 118.3(3) . . ?
C23 C18 C17 123.1(3) . . ?
C19 C18 C17 118.5(3) . . ?
C20 C19 C18 120.4(4) . . ?
C19 C20 C21 119.9(4) . . ?
C22 C21 C20 119.8(4) . . ?
C21 C22 C23 121.0(4) . . ?
C22 C23 C18 120.5(4) . . ?
C25 C24 C29 117.5(3) . . ?
C25 C24 C5 121.8(3) . . ?
C29 C24 C5 120.4(3) . . ?
C24 C25 C26 122.2(3) . . ?
C25 C26 C27 119.1(3) . . ?
O30 C27 C28 116.1(3) . . ?
O30 C27 C26 124.4(3) . . ?
C28 C27 C26 119.5(3) . . ?
C29 C28 C27 120.2(3) . . ?
C28 C29 C24 121.4(3) . . ?
C27 O30 C31 117.2(3) . . ?
C4 N32 S33 124.74(18) . . ?
O35 S33 O34 118.86(12) . . ?
O35 S33 N32 108.31(12) . . ?
O34 S33 N32 104.72(12) . . ?
O35 S33 C36 107.63(13) . . ?
O34 S33 C36 107.14(13) . . ?
N32 S33 C36 110.02(13) . . ?
C37 C36 C41 120.1(3) . . ?
C37 C36 S33 120.4(2) . . ?
C41 C36 S33 119.5(2) . . ?
C38 C37 C36 119.3(3) . . ?
C39 C38 C37 121.6(3) . . ?
C38 C39 C40 118.7(3) . . ?
C38 C39 C42 121.0(4) . . ?
C40 C39 C42 120.3(4) . . ?
C41 C40 C39 121.2(3) . . ?
C40 C41 C36 119.0(3) . . ?

loop_
_geom_bond_atom_site_label_1
_geom_bond_atom_site_label_2
_geom_bond_distance
_geom_bond_site_symmetry_2
_geom_bond_publ_flag
C1 C2 1.325(6) . ?
C2 C3 1.500(4) . ?
C1' C2' 1.324(8) . ?
C2' C3 1.500(6) . ?
C3 C4 1.545(4) . ?
C3 C6 1.555(4) . ?
C4 N32 1.476(3) . ?
C4 C5 1.519(4) . ?
C5 C24 1.513(4) . ?
C6 C16 1.491(4) . ?
C6 S7 1.816(3) . ?
S7 O8 1.430(2) . ?
S7 O9 1.438(2) . ?
S7 C10 1.763(3) . ?
C10 C11 1.385(4) . ?
C10 C15 1.392(4) . ?
C11 C12 1.384(5) . ?
C12 C13 1.380(5) . ?
C13 C14 1.387(5) . ?
C14 C15 1.380(5) . ?
C16 C17 1.330(4) . ?
C17 C18 1.468(4) . ?
C18 C23 1.399(5) . ?
C18 C19 1.399(5) . ?
C19 C20 1.387(5) . ?
C20 C21 1.388(6) . ?
C21 C22 1.365(6) . ?
C22 C23 1.375(5) . ?
C24 C25 1.385(4) . ?
C24 C29 1.392(4) . ?
C25 C26 1.386(4) . ?
C26 C27 1.390(4) . ?
C27 O30 1.368(4) . ?
C27 C28 1.390(5) . ?
C28 C29 1.378(5) . ?
O30 C31 1.427(5) . ?
N32 S33 1.613(2) . ?
S33 O35 1.435(2) . ?
S33 O34 1.441(2) . ?
S33 C36 1.753(3) . ?
C36 C37 1.391(4) . ?
C36 C41 1.398(4) . ?
C37 C38 1.381(5) . ?
C38 C39 1.373(5) . ?
C39 C40 1.394(5) . ?
C39 C42 1.512(5) . ?
C40 C41 1.380(5) . ?
